data_7018237
loop_
_publ_author_name
'Zlatogorsky, Sergey'
'Ingleson, Michael J.'

_publ_section_title
;
 Synthesis and solvent dependent reactivity of chelating
 bis-N-heterocyclic carbene complexes of Fe((II)) hydrides.
;
_journal_issue 9
_journal_name_full 'Dalton transactions (Cambridge, England : 2003)'
_journal_page_first 2685
_journal_page_last 2693
_journal_paper_doi 10.1039/c2dt12048h
_journal_volume 41
_journal_year 2012
_chemical_formula_moiety 'C31 H40 Cl Fe I N4'
_chemical_formula_sum 'C31 H40 Cl Fe I N4'
_chemical_formula_weight 686.87
_chemical_name_systematic
;
?
;
_space_group_IT_number 14
_symmetry_cell_setting monoclinic
_symmetry_space_group_name_Hall '-P 2ybc'
_symmetry_space_group_name_H-M 'P 1 21/c 1'
_atom_sites_solution_hydrogens geom
_atom_sites_solution_primary direct
_atom_sites_solution_secondary difmap
_audit_creation_method SHELXL-97
_cell_angle_alpha 90.00
_cell_angle_beta 102.127(5)
_cell_angle_gamma 90.00
_cell_formula_units_Z 4
_cell_length_a 12.7706(6)
_cell_length_b 16.2518(8)
_cell_length_c 15.7973(8)
_cell_measurement_reflns_used 4992
_cell_measurement_temperature 100(2)
_cell_measurement_theta_max 28.2237
_cell_measurement_theta_min 2.9096
_cell_volume 3205.5(3)
_computing_cell_refinement
;
CrysAlis RED, Oxford Diffraction Ltd.,
Version 1.171.33.52 (release 06-11-2009 CrysAlis171 .NET)
(compiled Nov 6 2009,16:24:50)
;
_computing_data_collection
;
CrysAlis CCD, Oxford Diffraction Ltd.,
Version 1.171.33.52 (release 06-11-2009 CrysAlis171 .NET)
(compiled Nov 6 2009,16:24:50)
;
_computing_data_reduction
;
CrysAlis RED, Oxford Diffraction Ltd.,
Version 1.171.33.52 (release 06-11-2009 CrysAlis171 .NET)
(compiled Nov 6 2009,16:24:50)
;
_computing_molecular_graphics 'SHELXL-97 (Sheldrick, 1997)'
_computing_publication_material 'SHELXL-97 (Sheldrick, 1997)'
_computing_structure_refinement 'SHELXL-97 (Sheldrick, 1997)'
_computing_structure_solution 'SHELXS-97 (Sheldrick, 1990)'
_diffrn_ambient_temperature 100(2)
_diffrn_detector_area_resol_mean 8.3367
_diffrn_measured_fraction_theta_full 0.969
_diffrn_measured_fraction_theta_max 0.969
_diffrn_measurement_device_type 'Oxford Diffraction XCalibur 2'
_diffrn_measurement_method 'phi and omega'
_diffrn_radiation_monochromator graphite
_diffrn_radiation_source 'Enhance (Mo) X-ray Source'
_diffrn_radiation_type MoK\a
_diffrn_radiation_wavelength 0.71073
_diffrn_reflns_av_R_equivalents 0.0664
_diffrn_reflns_av_sigmaI/netI 0.1603
_diffrn_reflns_limit_h_max 15
_diffrn_reflns_limit_h_min -12
_diffrn_reflns_limit_k_max 9
_diffrn_reflns_limit_k_min -19
_diffrn_reflns_limit_l_max 18
_diffrn_reflns_limit_l_min -12
_diffrn_reflns_number 8836
_diffrn_reflns_theta_full 25.03
_diffrn_reflns_theta_max 25.03
_diffrn_reflns_theta_min 3.74
_exptl_absorpt_coefficient_mu 1.542
_exptl_absorpt_correction_T_max 0.8931
_exptl_absorpt_correction_T_min 0.8016
_exptl_absorpt_correction_type multi-scan
_exptl_absorpt_process_details
;
CrysAlisPro, Oxford Diffraction Ltd.,
Version 1.171.34.44 (release 25-10-2010 CrysAlis171 .NET)
(compiled Oct 25 2010,18:11:34)
Empirical absorption correction using spherical harmonics,
implemented in SCALE3 ABSPACK scaling algorithm.
;
_exptl_crystal_colour yellow
_exptl_crystal_density_diffrn 1.423
_exptl_crystal_density_method 'not measured'
_exptl_crystal_description block
_exptl_crystal_F_000 1400
_exptl_crystal_size_max 0.15
_exptl_crystal_size_mid 0.08
_exptl_crystal_size_min 0.08
_refine_diff_density_max 3.362
_refine_diff_density_min -1.196
_refine_diff_density_rms 0.178
_refine_ls_extinction_method none
_refine_ls_goodness_of_fit_ref 1.013
_refine_ls_hydrogen_treatment constr
_refine_ls_matrix_type full
_refine_ls_number_parameters 352
_refine_ls_number_reflns 5494
_refine_ls_number_restraints 6
_refine_ls_restrained_S_all 1.028
_refine_ls_R_factor_all 0.1697
_refine_ls_R_factor_gt 0.0854
_refine_ls_shift/su_max 0.000
_refine_ls_shift/su_mean 0.000
_refine_ls_structure_factor_coef Fsqd
_refine_ls_weighting_details 'calc w=1/[\s^2^(Fo^2^)+(0.1207P)^2^+0.0000P] where P=(Fo^2^+2Fc^2^)/3'
_refine_ls_weighting_scheme calc
_refine_ls_wR_factor_gt 0.1985
_refine_ls_wR_factor_ref 0.2342
_reflns_number_gt 2841
_reflns_number_total 5494
_reflns_threshold_expression >2sigma(I)
_cod_data_source_file c2dt12048h.txt
_cod_data_source_block c:\workdo~1\crystals\omji68~1\test
_cod_original_sg_symbol_H-M P21/c
_cod_database_code 7018237

loop_
_symmetry_equiv_pos_as_xyz
'x, y, z'
'-x, y+1/2, -z+1/2'
'-x, -y, -z'
'x, -y-1/2, z-1/2'

loop_
_atom_site_label
_atom_site_type_symbol
_atom_site_fract_x
_atom_site_fract_y
_atom_site_fract_z
_atom_site_U_iso_or_equiv
_atom_site_adp_type
_atom_site_occupancy
_atom_site_symmetry_multiplicity
_atom_site_calc_flag
_atom_site_refinement_flags
Cl1 Cl 0.2260(2) 0.14151(14) 0.03017(14) 0.0095(5) Uani 1 1 d U
I1 I 0.33024(7) 0.01660(5) 0.26221(6) 0.0372(3) Uani 1 1 d .
Fe1 Fe 0.24840(14) 0.15004(11) 0.17892(11) 0.0253(5) Uani 1 1 d .
N1 N 0.4199(8) 0.2982(6) 0.2291(6) 0.028(2) Uani 1 1 d .
N2 N 0.3323(8) 0.2652(6) 0.3241(6) 0.025(2) Uani 1 1 d .
N3 N 0.1496(8) 0.2227(6) 0.3163(6) 0.023(2) Uani 1 1 d .
N4 N 0.0154(8) 0.2042(6) 0.2126(6) 0.024(2) Uani 1 1 d .
C1 C 0.3444(10) 0.2446(8) 0.2440(8) 0.030(3) Uani 1 1 d .
C2 C 0.4536(11) 0.3504(8) 0.2986(8) 0.033(3) Uani 1 1 d .
H2 H 0.5059 0.3927 0.3026 0.040 Uiso 1 1 calc R
C3 C 0.3989(10) 0.3303(8) 0.3591(9) 0.037(3) Uani 1 1 d .
H3 H 0.4042 0.3551 0.4143 0.044 Uiso 1 1 calc R
C4 C 0.1224(9) 0.1919(7) 0.2350(8) 0.025(3) Uani 1 1 d .
C5 C 0.0621(10) 0.2520(8) 0.3469(8) 0.029(3) Uani 1 1 d .
H5 H 0.0611 0.2752 0.4019 0.035 Uiso 1 1 calc R
C6 C -0.0217(10) 0.2396(8) 0.2793(8) 0.031(3) Uani 1 1 d .
H6 H -0.0943 0.2532 0.2784 0.037 Uiso 1 1 calc R
C7 C 0.2590(9) 0.2182(8) 0.3667(7) 0.027(3) Uani 1 1 d .
H7A H 0.2821 0.1600 0.3728 0.033 Uiso 1 1 calc R
H7B H 0.2618 0.2407 0.4254 0.033 Uiso 1 1 calc R
C8 C 0.4563(10) 0.3035(7) 0.1493(7) 0.025(3) Uani 1 1 d .
C9 C 0.5295(10) 0.2447(7) 0.1312(9) 0.031(3) Uani 1 1 d .
C10 C 0.5639(10) 0.2539(8) 0.0565(8) 0.032(3) Uani 1 1 d .
H10 H 0.6160 0.2164 0.0444 0.038 Uiso 1 1 calc R
C11 C 0.5281(10) 0.3136(8) -0.0019(8) 0.033(3) Uani 1 1 d .
H11 H 0.5502 0.3149 -0.0557 0.039 Uiso 1 1 calc R
C12 C 0.4564(10) 0.3750(8) 0.0183(8) 0.030(3) Uani 1 1 d .
H12 H 0.4353 0.4201 -0.0197 0.035 Uiso 1 1 calc R
C13 C 0.4184(9) 0.3677(7) 0.0937(7) 0.024(3) Uani 1 1 d .
C14 C 0.5732(11) 0.1777(8) 0.1957(9) 0.036(3) Uani 1 1 d .
H14 H 0.5274 0.1739 0.2397 0.044 Uiso 1 1 calc R
C15 C 0.5781(14) 0.0939(9) 0.1543(13) 0.066(5) Uani 1 1 d .
H15A H 0.5066 0.0786 0.1219 0.100 Uiso 1 1 calc R
H15B H 0.6030 0.0529 0.1996 0.100 Uiso 1 1 calc R
H15C H 0.6278 0.0959 0.1148 0.100 Uiso 1 1 calc R
C16 C 0.6878(12) 0.2002(10) 0.2415(11) 0.068(5) Uani 1 1 d .
H16A H 0.7314 0.2097 0.1983 0.102 Uiso 1 1 calc R
H16B H 0.7187 0.1549 0.2797 0.102 Uiso 1 1 calc R
H16C H 0.6865 0.2502 0.2759 0.102 Uiso 1 1 calc R
C17 C 0.3338(10) 0.4282(6) 0.1124(8) 0.022(3) Uani 1 1 d .
H17 H 0.3360 0.4259 0.1760 0.027 Uiso 1 1 calc R
C18 C 0.3575(10) 0.5162(7) 0.0908(8) 0.032(3) Uani 1 1 d .
H18A H 0.3563 0.5206 0.0287 0.048 Uiso 1 1 calc R
H18B H 0.4284 0.5320 0.1239 0.048 Uiso 1 1 calc R
H18C H 0.3032 0.5528 0.1057 0.048 Uiso 1 1 calc R
C19 C 0.2243(11) 0.4021(8) 0.0671(10) 0.046(4) Uani 1 1 d .
H19A H 0.1710 0.4389 0.0833 0.069 Uiso 1 1 calc R
H19B H 0.2111 0.3456 0.0838 0.069 Uiso 1 1 calc R
H19C H 0.2189 0.4047 0.0043 0.069 Uiso 1 1 calc R
C20 C -0.0538(9) 0.1808(7) 0.1332(8) 0.024(3) Uani 1 1 d .
C21 C -0.0824(10) 0.0975(7) 0.1194(8) 0.026(3) Uani 1 1 d .
C22 C -0.1529(11) 0.0772(8) 0.0436(9) 0.036(3) Uani 1 1 d .
H22 H -0.1730 0.0212 0.0332 0.043 Uiso 1 1 calc R
C23 C -0.1948(10) 0.1347(9) -0.0170(9) 0.039(4) Uani 1 1 d .
H23 H -0.2417 0.1187 -0.0694 0.047 Uiso 1 1 calc R
C24 C -0.1669(10) 0.2197(8) -0.0004(9) 0.031(3) Uani 1 1 d .
H24 H -0.1977 0.2606 -0.0412 0.037 Uiso 1 1 calc R
C25 C -0.0967(9) 0.2422(7) 0.0732(8) 0.023(3) Uani 1 1 d .
C26 C -0.0362(11) 0.0295(7) 0.1823(9) 0.036(3) Uani 1 1 d .
H26 H 0.0135 0.0554 0.2326 0.043 Uiso 1 1 calc R
C27 C 0.0276(11) -0.0316(8) 0.1415(9) 0.041(4) Uani 1 1 d .
H27A H -0.0215 -0.0663 0.1005 0.061 Uiso 1 1 calc R
H27B H 0.0704 -0.0661 0.1867 0.061 Uiso 1 1 calc R
H27C H 0.0751 -0.0019 0.1108 0.061 Uiso 1 1 calc R
C28 C -0.1264(13) -0.0135(10) 0.2168(11) 0.062(5) Uani 1 1 d .
H28A H -0.1749 -0.0412 0.1689 0.093 Uiso 1 1 calc R
H28B H -0.1664 0.0274 0.2427 0.093 Uiso 1 1 calc R
H28C H -0.0952 -0.0542 0.2607 0.093 Uiso 1 1 calc R
C29 C -0.0698(10) 0.3325(7) 0.0898(8) 0.025(3) Uani 1 1 d .
H29 H -0.0030 0.3368 0.1358 0.030 Uiso 1 1 calc R
C30 C -0.1614(12) 0.3772(8) 0.1213(9) 0.039(4) Uani 1 1 d .
H30A H -0.2286 0.3695 0.0789 0.059 Uiso 1 1 calc R
H30B H -0.1450 0.4361 0.1279 0.059 Uiso 1 1 calc R
H30C H -0.1687 0.3544 0.1772 0.059 Uiso 1 1 calc R
C31 C -0.0516(11) 0.3768(8) 0.0075(8) 0.039(3) Uani 1 1 d .
H31A H 0.0013 0.3463 -0.0169 0.058 Uiso 1 1 calc R
H31B H -0.0251 0.4326 0.0225 0.058 Uiso 1 1 calc R
H31C H -0.1193 0.3796 -0.0352 0.058 Uiso 1 1 calc R

loop_
_atom_site_aniso_label
_atom_site_aniso_U_11
_atom_site_aniso_U_22
_atom_site_aniso_U_33
_atom_site_aniso_U_23
_atom_site_aniso_U_13
_atom_site_aniso_U_12
Cl1 0.0180(9) 0.0069(9) 0.0029(8) 0.0009(7) 0.0004(7) -0.0070(8)
I1 0.0252(5) 0.0289(5) 0.0579(6) 0.0105(5) 0.0097(4) 0.0056(5)
Fe1 0.0175(9) 0.0223(10) 0.0378(10) 0.0038(8) 0.0097(8) -0.0004(8)
N1 0.018(5) 0.028(6) 0.038(6) 0.004(5) 0.008(5) -0.010(5)
N2 0.020(5) 0.027(6) 0.024(5) 0.008(5) -0.003(4) -0.003(5)
N3 0.021(5) 0.021(5) 0.028(6) 0.003(4) 0.008(5) -0.004(5)
N4 0.019(5) 0.020(5) 0.034(6) 0.002(5) 0.010(5) 0.005(5)
C1 0.029(7) 0.028(7) 0.039(8) 0.006(6) 0.018(6) 0.006(7)
C2 0.034(8) 0.031(8) 0.031(7) 0.008(6) -0.002(6) -0.008(7)
C3 0.027(7) 0.036(8) 0.042(8) 0.004(7) -0.005(6) -0.009(7)
C4 0.017(6) 0.013(6) 0.048(8) 0.007(6) 0.014(6) 0.010(6)
C5 0.026(7) 0.028(7) 0.035(7) 0.008(6) 0.013(6) -0.004(6)
C6 0.019(7) 0.044(9) 0.032(7) 0.006(6) 0.008(6) 0.010(7)
C7 0.018(6) 0.041(8) 0.021(6) 0.011(6) 0.001(5) -0.006(6)
C8 0.023(7) 0.022(7) 0.029(7) 0.007(5) 0.004(6) -0.002(6)
C9 0.017(6) 0.017(7) 0.053(8) 0.008(6) -0.003(6) 0.002(6)
C10 0.024(7) 0.031(8) 0.044(8) 0.009(6) 0.017(6) 0.007(7)
C11 0.023(7) 0.037(8) 0.041(8) -0.007(7) 0.013(6) -0.018(7)
C12 0.018(6) 0.031(8) 0.039(7) 0.001(6) 0.007(6) -0.015(6)
C13 0.014(6) 0.023(7) 0.035(7) -0.003(6) 0.009(5) -0.005(6)
C14 0.029(7) 0.026(7) 0.054(9) 0.018(7) 0.011(7) 0.000(7)
C15 0.056(11) 0.034(9) 0.122(15) 0.013(10) 0.045(11) 0.007(9)
C16 0.037(10) 0.065(12) 0.086(12) 0.052(10) -0.023(9) 0.001(9)
C17 0.025(7) 0.008(6) 0.033(7) 0.002(5) 0.003(6) 0.002(6)
C18 0.028(7) 0.016(6) 0.050(8) 0.006(6) 0.004(6) 0.008(7)
C19 0.033(8) 0.022(8) 0.081(11) -0.009(7) 0.010(8) -0.006(7)
C20 0.017(6) 0.017(6) 0.037(7) -0.002(6) 0.006(6) -0.002(6)
C21 0.029(7) 0.017(7) 0.035(7) 0.003(6) 0.014(6) -0.001(6)
C22 0.040(8) 0.025(7) 0.047(8) 0.006(7) 0.018(7) 0.008(7)
C23 0.014(6) 0.053(10) 0.047(8) -0.025(8) -0.001(6) 0.004(7)
C24 0.018(7) 0.023(7) 0.050(8) -0.005(6) 0.003(6) 0.003(6)
C25 0.019(6) 0.013(6) 0.040(7) 0.001(5) 0.013(6) 0.006(6)
C26 0.045(9) 0.015(7) 0.050(8) -0.008(6) 0.017(7) -0.008(7)
C27 0.028(7) 0.039(9) 0.053(9) -0.010(7) 0.003(7) -0.004(7)
C28 0.050(10) 0.063(11) 0.079(12) 0.027(10) 0.028(9) 0.005(10)
C29 0.020(6) 0.012(6) 0.043(7) -0.001(5) 0.004(6) -0.005(6)
C30 0.043(9) 0.023(7) 0.052(9) 0.007(6) 0.011(7) 0.019(7)
C31 0.024(7) 0.045(9) 0.049(8) 0.013(7) 0.012(7) 0.009(7)

loop_
_atom_type_symbol
_atom_type_description
_atom_type_scat_dispersion_real
_atom_type_scat_dispersion_imag
_atom_type_scat_source
C C 0.0033 0.0016 'International Tables Vol C Tables 4.2.6.8 and 6.1.1.4'
H H 0.0000 0.0000 'International Tables Vol C Tables 4.2.6.8 and 6.1.1.4'
N N 0.0061 0.0033 'International Tables Vol C Tables 4.2.6.8 and 6.1.1.4'
Fe Fe 0.3463 0.8444 'International Tables Vol C Tables 4.2.6.8 and 6.1.1.4'
I I -0.4742 1.8119 'International Tables Vol C Tables 4.2.6.8 and 6.1.1.4'
Cl Cl 0.1484 0.1585 'International Tables Vol C Tables 4.2.6.8 and 6.1.1.4'

loop_
_geom_angle_atom_site_label_1
_geom_angle_atom_site_label_2
_geom_angle_atom_site_label_3
_geom_angle
C1 Fe1 C4 88.7(5)
C1 Fe1 Cl1 118.5(3)
C4 Fe1 Cl1 120.3(4)
C1 Fe1 I1 103.2(4)
C4 Fe1 I1 108.3(3)
Cl1 Fe1 I1 114.17(9)
C1 N1 C2 111.8(10)
C1 N1 C8 124.3(10)
C2 N1 C8 123.8(10)
C1 N2 C3 112.4(10)
C1 N2 C7 120.5(10)
C3 N2 C7 127.1(10)
C4 N3 C5 113.1(10)
C4 N3 C7 121.6(10)
C5 N3 C7 125.2(10)
C4 N4 C6 110.8(10)
C4 N4 C20 126.5(10)
C6 N4 C20 122.5(9)
N2 C1 N1 103.1(11)
N2 C1 Fe1 118.2(8)
N1 C1 Fe1 138.6(9)
C3 C2 N1 107.2(11)
C3 C2 H2 126.4
N1 C2 H2 126.4
C2 C3 N2 105.5(12)
C2 C3 H3 127.3
N2 C3 H3 127.3
N4 C4 N3 103.6(9)
N4 C4 Fe1 139.2(9)
N3 C4 Fe1 116.9(8)
C6 C5 N3 103.5(11)
C6 C5 H5 128.2
N3 C5 H5 128.2
C5 C6 N4 108.9(11)
C5 C6 H6 125.5
N4 C6 H6 125.5
N3 C7 N2 110.6(9)
N3 C7 H7A 109.5
N2 C7 H7A 109.5
N3 C7 H7B 109.5
N2 C7 H7B 109.5
H7A C7 H7B 108.1
C13 C8 C9 122.7(11)
C13 C8 N1 117.9(10)
C9 C8 N1 119.3(10)
C10 C9 C8 117.0(11)
C10 C9 C14 121.7(11)
C8 C9 C14 121.2(12)
C9 C10 C11 123.4(12)
C9 C10 H10 118.3
C11 C10 H10 118.3
C10 C11 C12 119.1(12)
C10 C11 H11 120.4
C12 C11 H11 120.4
C13 C12 C11 119.2(12)
C13 C12 H12 120.4
C11 C12 H12 120.4
C12 C13 C8 118.2(11)
C12 C13 C17 120.0(11)
C8 C13 C17 121.8(10)
C9 C14 C15 113.5(13)
C9 C14 C16 109.1(11)
C15 C14 C16 107.2(13)
C9 C14 H14 109.0
C15 C14 H14 109.0
C16 C14 H14 109.0
C14 C15 H15A 109.5
C14 C15 H15B 109.5
H15A C15 H15B 109.5
C14 C15 H15C 109.5
H15A C15 H15C 109.5
H15B C15 H15C 109.5
C14 C16 H16A 109.5
C14 C16 H16B 109.5
H16A C16 H16B 109.5
C14 C16 H16C 109.5
H16A C16 H16C 109.5
H16B C16 H16C 109.5
C19 C17 C18 111.8(10)
C19 C17 C13 110.7(10)
C18 C17 C13 112.2(10)
C19 C17 H17 107.3
C18 C17 H17 107.3
C13 C17 H17 107.3
C17 C18 H18A 109.5
C17 C18 H18B 109.5
H18A C18 H18B 109.5
C17 C18 H18C 109.5
H18A C18 H18C 109.5
H18B C18 H18C 109.5
C17 C19 H19A 109.5
C17 C19 H19B 109.5
H19A C19 H19B 109.5
C17 C19 H19C 109.5
H19A C19 H19C 109.5
H19B C19 H19C 109.5
C25 C20 C21 121.8(11)
C25 C20 N4 119.0(10)
C21 C20 N4 119.1(10)
C22 C21 C20 117.8(11)
C22 C21 C26 119.1(11)
C20 C21 C26 123.1(11)
C23 C22 C21 122.3(12)
C23 C22 H22 118.9
C21 C22 H22 118.9
C22 C23 C24 119.0(13)
C22 C23 H23 120.5
C24 C23 H23 120.5
C25 C24 C23 120.5(12)
C25 C24 H24 119.8
C23 C24 H24 119.8
C24 C25 C20 118.6(11)
C24 C25 C29 119.5(11)
C20 C25 C29 121.9(11)
C27 C26 C21 111.6(11)
C27 C26 C28 111.3(11)
C21 C26 C28 110.2(12)
C27 C26 H26 107.9
C21 C26 H26 107.9
C28 C26 H26 107.9
C26 C27 H27A 109.5
C26 C27 H27B 109.5
H27A C27 H27B 109.5
C26 C27 H27C 109.5
H27A C27 H27C 109.5
H27B C27 H27C 109.5
C26 C28 H28A 109.5
C26 C28 H28B 109.5
H28A C28 H28B 109.5
C26 C28 H28C 109.5
H28A C28 H28C 109.5
H28B C28 H28C 109.5
C25 C29 C30 110.6(10)
C25 C29 C31 111.9(10)
C30 C29 C31 108.0(10)
C25 C29 H29 108.7
C30 C29 H29 108.7
C31 C29 H29 108.7
C29 C30 H30A 109.5
C29 C30 H30B 109.5
H30A C30 H30B 109.5
C29 C30 H30C 109.5
H30A C30 H30C 109.5
H30B C30 H30C 109.5
C29 C31 H31A 109.5
C29 C31 H31B 109.5
H31A C31 H31B 109.5
C29 C31 H31C 109.5
H31A C31 H31C 109.5
H31B C31 H31C 109.5

loop_
_geom_bond_atom_site_label_1
_geom_bond_atom_site_label_2
_geom_bond_distance
Cl1 Fe1 2.311(3)
I1 Fe1 2.6360(19)
Fe1 C1 2.095(14)
Fe1 C4 2.105(11)
N1 C1 1.356(15)
N1 C2 1.383(15)
N1 C8 1.435(14)
N2 C1 1.349(15)
N2 C3 1.397(16)
N2 C7 1.477(14)
N3 C4 1.355(15)
N3 C5 1.391(15)
N3 C7 1.457(14)
N4 C4 1.353(14)
N4 C6 1.369(15)
N4 C20 1.426(15)
C2 C3 1.338(17)
C2 H2 0.9500
C3 H3 0.9500
C5 C6 1.358(17)
C5 H5 0.9500
C6 H6 0.9500
C7 H7A 0.9900
C7 H7B 0.9900
C8 C13 1.384(16)
C8 C9 1.408(16)
C9 C10 1.351(17)
C9 C14 1.515(17)
C10 C11 1.351(17)
C10 H10 0.9500
C11 C12 1.436(17)
C11 H11 0.9500
C12 C13 1.383(15)
C12 H12 0.9500
C13 C17 1.534(16)
C14 C15 1.518(19)
C14 C16 1.534(19)
C14 H14 1.0000
C15 H15A 0.9800
C15 H15B 0.9800
C15 H15C 0.9800
C16 H16A 0.9800
C16 H16B 0.9800
C16 H16C 0.9800
C17 C19 1.492(18)
C17 C18 1.517(15)
C17 H17 1.0000
C18 H18A 0.9800
C18 H18B 0.9800
C18 H18C 0.9800
C19 H19A 0.9800
C19 H19B 0.9800
C19 H19C 0.9800
C20 C25 1.407(16)
C20 C21 1.407(16)
C21 C22 1.380(18)
C21 C26 1.520(17)
C22 C23 1.364(18)
C22 H22 0.9500
C23 C24 1.438(18)
C23 H23 0.9500
C24 C25 1.361(17)
C24 H24 0.9500
C25 C29 1.517(15)
C26 C27 1.512(17)
C26 C28 1.541(18)
C26 H26 1.0000
C27 H27A 0.9800
C27 H27B 0.9800
C27 H27C 0.9800
C28 H28A 0.9800
C28 H28B 0.9800
C28 H28C 0.9800
C29 C30 1.546(16)
C29 C31 1.546(16)
C29 H29 1.0000
C30 H30A 0.9800
C30 H30B 0.9800
C30 H30C 0.9800
C31 H31A 0.9800
C31 H31B 0.9800
C31 H31C 0.9800

loop_
_geom_torsion_atom_site_label_1
_geom_torsion_atom_site_label_2
_geom_torsion_atom_site_label_3
_geom_torsion_atom_site_label_4
_geom_torsion
C3 N2 C1 N1 -0.2(13)
C7 N2 C1 N1 -177.3(10)
C3 N2 C1 Fe1 -178.4(8)
C7 N2 C1 Fe1 4.4(14)
C2 N1 C1 N2 0.2(13)
C8 N1 C1 N2 -176.5(10)
C2 N1 C1 Fe1 177.9(11)
C8 N1 C1 Fe1 1(2)
C4 Fe1 C1 N2 36.1(10)
Cl1 Fe1 C1 N2 160.3(8)
I1 Fe1 C1 N2 -72.4(9)
C4 Fe1 C1 N1 -141.4(14)
Cl1 Fe1 C1 N1 -17.1(15)
I1 Fe1 C1 N1 110.2(13)
C1 N1 C2 C3 -0.2(15)
C8 N1 C2 C3 176.6(11)
N1 C2 C3 N2 0.1(14)
C1 N2 C3 C2 0.1(14)
C7 N2 C3 C2 177.0(11)
C6 N4 C4 N3 -1.5(13)
C20 N4 C4 N3 -178.3(10)
C6 N4 C4 Fe1 -175.6(10)
C20 N4 C4 Fe1 8(2)
C5 N3 C4 N4 1.8(13)
C7 N3 C4 N4 177.1(10)
C5 N3 C4 Fe1 177.5(7)
C7 N3 C4 Fe1 -7.2(14)
C1 Fe1 C4 N4 138.9(13)
Cl1 Fe1 C4 N4 16.2(14)
I1 Fe1 C4 N4 -117.7(12)
C1 Fe1 C4 N3 -34.7(9)
Cl1 Fe1 C4 N3 -157.4(7)
I1 Fe1 C4 N3 68.8(9)
C4 N3 C5 C6 -1.3(13)
C7 N3 C5 C6 -176.4(11)
N3 C5 C6 N4 0.3(14)
C4 N4 C6 C5 0.8(14)
C20 N4 C6 C5 177.7(10)
C4 N3 C7 N2 62.8(14)
C5 N3 C7 N2 -122.5(11)
C1 N2 C7 N3 -60.9(15)
C3 N2 C7 N3 122.4(12)
C1 N1 C8 C13 103.0(14)
C2 N1 C8 C13 -73.3(15)
C1 N1 C8 C9 -77.9(15)
C2 N1 C8 C9 105.7(14)
C13 C8 C9 C10 1.0(18)
N1 C8 C9 C10 -178.0(11)
C13 C8 C9 C14 177.0(12)
N1 C8 C9 C14 -2.0(17)
C8 C9 C10 C11 -3.0(19)
C14 C9 C10 C11 -178.9(12)
C9 C10 C11 C12 5.2(19)
C10 C11 C12 C13 -5.4(17)
C11 C12 C13 C8 3.6(17)
C11 C12 C13 C17 -174.4(10)
C9 C8 C13 C12 -1.5(18)
N1 C8 C13 C12 177.5(10)
C9 C8 C13 C17 176.4(11)
N1 C8 C13 C17 -4.5(17)
C10 C9 C14 C15 -46.7(17)
C8 C9 C14 C15 137.6(13)
C10 C9 C14 C16 72.8(17)
C8 C9 C14 C16 -103.0(15)
C12 C13 C17 C19 82.7(14)
C8 C13 C17 C19 -95.2(14)
C12 C13 C17 C18 -42.9(15)
C8 C13 C17 C18 139.2(12)
C4 N4 C20 C25 -108.4(13)
C6 N4 C20 C25 75.2(14)
C4 N4 C20 C21 75.4(15)
C6 N4 C20 C21 -101.0(14)
C25 C20 C21 C22 1.3(17)
N4 C20 C21 C22 177.4(10)
C25 C20 C21 C26 179.0(11)
N4 C20 C21 C26 -4.9(17)
C20 C21 C22 C23 0.0(18)
C26 C21 C22 C23 -177.9(11)
C21 C22 C23 C24 -1.7(19)
C22 C23 C24 C25 2.4(18)
C23 C24 C25 C20 -1.2(17)
C23 C24 C25 C29 -179.1(11)
C21 C20 C25 C24 -0.6(17)
N4 C20 C25 C24 -176.7(10)
C21 C20 C25 C29 177.2(11)
N4 C20 C25 C29 1.1(16)
C22 C21 C26 C27 60.9(15)
C20 C21 C26 C27 -116.8(13)
C22 C21 C26 C28 -63.2(15)
C20 C21 C26 C28 119.1(13)
C24 C25 C29 C30 77.3(14)
C20 C25 C29 C30 -100.5(13)
C24 C25 C29 C31 -43.2(15)
C20 C25 C29 C31 139.0(11)
